data_4114657
loop_
_publ_author_name
'Vladimir Sidorov'
'Frank W. Kotch'
'Galya Abdrakhmanova'
'Robert Mizani'
'James C. Fettinger'
'Jeffery T. Davis'

_publ_section_title
;
 Ion Channel Formation from a Calix[4]arene Amide That Binds HCl
;
_journal_name_full 'Journal of the American Chemical Society'
_journal_page_first 2267
_journal_page_last 2278
_journal_paper_doi 10.1021/ja012338e
_journal_volume 124
_journal_year 2002
_chemical_formula_sum 'C41 H48 Cl3 N4 O9'
_chemical_formula_weight 847.18
_chemical_name_common 'Calix[4]arene 1,3-alt tetramethylamide-HCl'
_space_group_IT_number 14
_symmetry_cell_setting monoclinic
_symmetry_space_group_name_Hall '-P 2yn'
_symmetry_space_group_name_H-M 'P 1 21/n 1'
_atom_sites_solution_hydrogens geom
_atom_sites_solution_primary direct
_atom_sites_solution_secondary difmap
_audit_creation_method SHELXL-97
_cell_angle_alpha 90.00
_cell_angle_beta 97.0700(10)
_cell_angle_gamma 90.00
_cell_formula_units_Z 4
_cell_length_a 10.1237(3)
_cell_length_b 22.7400(7)
_cell_length_c 17.7902(6)
_cell_measurement_temperature 193(2)
_cell_volume 4064.4(2)
_computing_cell_refinement 'Bruker SMART'
_computing_data_collection 'Bruker SMART'
_computing_data_reduction 'Bruker SAINT'
_computing_molecular_graphics 'Bruker SHELXTL'
_computing_publication_material 'Bruker SHELXTL'
_computing_structure_refinement 'SHELXL-97 (Sheldrick, 1997)'
_computing_structure_solution 'SHELXS-97 (Sheldrick, 1990)'
_diffrn_ambient_temperature 193(2)
_diffrn_measured_fraction_theta_full 0.998
_diffrn_measured_fraction_theta_max 0.998
_diffrn_measurement_device_type 'CCD area detector'
_diffrn_measurement_method 'phi and omega scans'
_diffrn_radiation_monochromator graphite
_diffrn_radiation_source 'fine-focus sealed tube'
_diffrn_radiation_type MoK\a
_diffrn_radiation_wavelength 0.71073
_diffrn_reflns_av_R_equivalents 0.0282
_diffrn_reflns_av_sigmaI/netI 0.0236
_diffrn_reflns_limit_h_max 12
_diffrn_reflns_limit_h_min -12
_diffrn_reflns_limit_k_max 27
_diffrn_reflns_limit_k_min -27
_diffrn_reflns_limit_l_max 21
_diffrn_reflns_limit_l_min -21
_diffrn_reflns_number 27976
_diffrn_reflns_theta_full 25.02
_diffrn_reflns_theta_max 25.02
_diffrn_reflns_theta_min 1.79
_exptl_absorpt_coefficient_mu 0.286
_exptl_absorpt_correction_type none
_exptl_crystal_colour Colorle
_exptl_crystal_density_diffrn 1.384
_exptl_crystal_description Plate
_exptl_crystal_F_000 1780
_exptl_crystal_size_max 0.30
_exptl_crystal_size_mid 0.25
_exptl_crystal_size_min 0.03
_refine_diff_density_max 0.448
_refine_diff_density_min -0.309
_refine_diff_density_rms 0.053
_refine_ls_extinction_method none
_refine_ls_goodness_of_fit_ref 1.092
_refine_ls_hydrogen_treatment mixed
_refine_ls_matrix_type full
_refine_ls_number_parameters 723
_refine_ls_number_reflns 7147
_refine_ls_number_restraints 0
_refine_ls_restrained_S_all 1.092
_refine_ls_R_factor_all 0.0570
_refine_ls_R_factor_gt 0.0431
_refine_ls_shift/su_max 0.000
_refine_ls_shift/su_mean 0.000
_refine_ls_structure_factor_coef Fsqd
_refine_ls_weighting_details 'calc w=1/[\s^2^(Fo^2^)+(0.0732P)^2^+0.5780P] where P=(Fo^2^+2Fc^2^)/3'
_refine_ls_weighting_scheme calc
_refine_ls_wR_factor_gt 0.1117
_refine_ls_wR_factor_ref 0.1196
_reflns_number_gt 5664
_reflns_number_total 7147
_reflns_threshold_expression >2sigma(I)
_cod_data_source_file ja012338e_2.cif
_cod_data_source_block JA012338E-33-280(1=B7HCl=B7H2O=B7CH2Cl2)
_cod_database_code 4114657

loop_
_symmetry_equiv_pos_as_xyz
'x, y, z'
'-x+1/2, y+1/2, -z+1/2'
'-x, -y, -z'
'x-1/2, -y-1/2, z-1/2'

loop_
_atom_site_label
_atom_site_type_symbol
_atom_site_fract_x
_atom_site_fract_y
_atom_site_fract_z
_atom_site_U_iso_or_equiv
_atom_site_adp_type
_atom_site_occupancy
_atom_site_symmetry_multiplicity
_atom_site_calc_flag
_atom_site_refinement_flags
_atom_site_disorder_assembly
_atom_site_disorder_group
C1 C -0.10566(17) 0.19673(8) 0.15733(10) 0.0296(4) Uani 1 1 d . . .
C2 C -0.08090(19) 0.23657(9) 0.22557(11) 0.0332(4) Uani 1 1 d . . .
H2A H -0.157(2) 0.2636(9) 0.2251(12) 0.042(6) Uiso 1 1 d . . .
H2B H -0.0769(19) 0.2125(9) 0.2686(12) 0.033(5) Uiso 1 1 d . . .
C3 C 0.04464(18) 0.27449(8) 0.23145(10) 0.0303(4) Uani 1 1 d . . .
C4 C 0.0399(2) 0.33107(9) 0.26188(11) 0.0375(4) Uani 1 1 d . . .
H4 H -0.044(2) 0.3446(10) 0.2765(14) 0.056(7) Uiso 1 1 d . . .
C5 C 0.1534(2) 0.36601(9) 0.27301(12) 0.0406(5) Uani 1 1 d . . .
H5 H 0.1512(19) 0.4047(9) 0.2943(11) 0.037(5) Uiso 1 1 d . . .
C6 C 0.2726(2) 0.34487(9) 0.25403(11) 0.0363(4) Uani 1 1 d . . .
H6 H 0.352(2) 0.3674(9) 0.2601(11) 0.038(5) Uiso 1 1 d . . .
C7 C 0.28234(18) 0.28898(8) 0.22371(10) 0.0316(4) Uani 1 1 d . . .
C8 C 0.41722(19) 0.26579(9) 0.20821(11) 0.0343(4) Uani 1 1 d . . .
H8A H 0.478(2) 0.2991(9) 0.2105(11) 0.040(5) Uiso 1 1 d . . .
H8B H 0.453(2) 0.2405(9) 0.2487(12) 0.037(5) Uiso 1 1 d . . .
C9 C 0.42926(17) 0.23284(8) 0.13575(11) 0.0310(4) Uani 1 1 d . . .
C10 C 0.51058(18) 0.18296(9) 0.13738(13) 0.0382(5) Uani 1 1 d . . .
H10 H 0.552(2) 0.1673(9) 0.1839(13) 0.045(6) Uiso 1 1 d . . .
C11 C 0.53194(19) 0.15431(9) 0.07161(13) 0.0402(5) Uani 1 1 d . . .
H11 H 0.588(2) 0.1199(10) 0.0741(12) 0.043(6) Uiso 1 1 d . . .
C12 C 0.47356(18) 0.17523(8) 0.00193(12) 0.0356(4) Uani 1 1 d . . .
H12 H 0.4899(18) 0.1571(8) -0.0449(11) 0.029(5) Uiso 1 1 d . . .
C13 C 0.39119(16) 0.22480(8) -0.00273(10) 0.0297(4) Uani 1 1 d . . .
C14 C 0.33753(18) 0.24974(9) -0.07979(11) 0.0314(4) Uani 1 1 d . . .
H14A H 0.3899(19) 0.2839(9) -0.0880(10) 0.030(5) Uiso 1 1 d . . .
H14B H 0.3540(19) 0.2213(9) -0.1183(12) 0.034(5) Uiso 1 1 d . . .
C15 C 0.19316(18) 0.26870(8) -0.09052(10) 0.0303(4) Uani 1 1 d . . .
C16 C 0.1602(2) 0.32663(8) -0.11093(11) 0.0352(4) Uani 1 1 d . . .
H16 H 0.228(2) 0.3511(9) -0.1232(11) 0.035(5) Uiso 1 1 d . . .
C17 C 0.0307(2) 0.34677(9) -0.11370(11) 0.0395(5) Uani 1 1 d . . .
H17 H 0.009(2) 0.3869(10) -0.1269(12) 0.043(6) Uiso 1 1 d . . .
C18 C -0.0674(2) 0.30923(9) -0.09493(10) 0.0368(4) Uani 1 1 d . . .
H18 H -0.155(2) 0.3251(9) -0.0937(12) 0.042(6) Uiso 1 1 d . . .
C19 C -0.04119(18) 0.25033(8) -0.07716(10) 0.0317(4) Uani 1 1 d . . .
C20 C -0.15141(19) 0.20919(10) -0.05977(11) 0.0357(4) Uani 1 1 d . . .
H20A H -0.1561(19) 0.1768(9) -0.0943(12) 0.036(5) Uiso 1 1 d . . .
H20B H -0.235(2) 0.2299(8) -0.0707(11) 0.031(5) Uiso 1 1 d . . .
C21 C -0.13598(17) 0.18442(8) 0.02001(10) 0.0308(4) Uani 1 1 d . . .
C22 C -0.13132(18) 0.12369(9) 0.03092(12) 0.0362(4) Uani 1 1 d . . .
H22 H -0.140(2) 0.0988(9) -0.0139(12) 0.040(5) Uiso 1 1 d . . .
C23 C -0.11995(18) 0.09952(9) 0.10256(12) 0.0373(5) Uani 1 1 d . . .
H23 H -0.117(2) 0.0577(10) 0.1089(12) 0.045(6) Uiso 1 1 d . . .
C24 C -0.10518(18) 0.13611(9) 0.16556(12) 0.0346(4) Uani 1 1 d . . .
H24 H -0.0950(18) 0.1197(8) 0.2155(11) 0.029(5) Uiso 1 1 d . . .
C25 C -0.12764(16) 0.22025(8) 0.08423(10) 0.0285(4) Uani 1 1 d . . .
O25 O -0.14086(11) 0.28137(5) 0.07733(7) 0.0311(3) Uani 1 1 d . . .
C26 C 0.08929(17) 0.23056(8) -0.07802(9) 0.0284(4) Uani 1 1 d . . .
O26 O 0.11537(12) 0.17120(5) -0.06300(7) 0.0331(3) Uani 1 1 d . . .
C27 C 0.37011(16) 0.25228(8) 0.06465(10) 0.0279(4) Uani 1 1 d . . .
O27 O 0.28198(11) 0.29963(5) 0.06198(7) 0.0283(3) Uani 1 1 d . . .
C28 C 0.16641(18) 0.25490(8) 0.21245(9) 0.0289(4) Uani 1 1 d . . .
O28 O 0.17412(12) 0.20020(5) 0.17727(7) 0.0297(3) Uani 1 1 d . . .
C29 C -0.2785(2) 0.29914(10) 0.06823(14) 0.0420(5) Uani 1 1 d . . .
H29A H -0.323(3) 0.2746(13) 0.0944(16) 0.076(9) Uiso 1 1 d . . .
H29B H -0.314(2) 0.2995(10) 0.0106(13) 0.046(6) Uiso 1 1 d . . .
C30 C -0.29143(18) 0.35921(9) 0.10334(11) 0.0360(4) Uani 1 1 d . . .
N30 N -0.33249(16) 0.40153(7) 0.05409(10) 0.0381(4) Uani 1 1 d . . .
H30 H -0.357(3) 0.3942(11) 0.0074(15) 0.061(8) Uiso 1 1 d . . .
O30 O -0.26636(16) 0.36767(7) 0.17257(8) 0.0514(4) Uani 1 1 d . . .
C31 C -0.3546(3) 0.46219(11) 0.07403(15) 0.0504(6) Uani 1 1 d . . .
H31A H -0.456(4) 0.4683(15) 0.0798(19) 0.108(11) Uiso 1 1 d . . .
H31B H -0.330(3) 0.4907(13) 0.0350(17) 0.081(9) Uiso 1 1 d . . .
H31C H -0.309(3) 0.4698(12) 0.1195(18) 0.072(8) Uiso 1 1 d . . .
C32 C 0.1642(2) 0.13957(9) -0.12362(12) 0.0360(4) Uani 1 1 d . . .
H32A H 0.252(2) 0.1233(8) -0.1071(11) 0.034(5) Uiso 1 1 d . . .
H32B H 0.1676(19) 0.1651(9) -0.1687(12) 0.035(5) Uiso 1 1 d . . .
C33 C 0.07450(18) 0.08794(8) -0.14886(11) 0.0322(4) Uani 1 1 d . . .
N33 N 0.08233(17) 0.06995(7) -0.21972(9) 0.0351(4) Uani 1 1 d . . .
H33 H 0.131(2) 0.0872(10) -0.2473(13) 0.048(7) Uiso 1 1 d . . .
O33 O 0.00417(16) 0.06406(7) -0.10704(8) 0.0502(4) Uani 1 1 d . . .
C34 C 0.0064(3) 0.01971(10) -0.25168(14) 0.0460(5) Uani 1 1 d . . .
H34A H 0.066(3) -0.0139(14) -0.2623(17) 0.086(9) Uiso 1 1 d . . .
H34B H -0.050(3) 0.0320(12) -0.2972(18) 0.077(9) Uiso 1 1 d . . .
H34C H -0.052(3) 0.0021(13) -0.2167(17) 0.083(9) Uiso 1 1 d . . .
C35 C 0.34096(18) 0.35622(8) 0.06361(11) 0.0316(4) Uani 1 1 d . . .
H35A H 0.3785(19) 0.3656(9) 0.0166(12) 0.037(5) Uiso 1 1 d . . .
H35B H 0.413(2) 0.3613(8) 0.1095(11) 0.034(5) Uiso 1 1 d . . .
C36 C 0.23816(18) 0.40213(8) 0.07309(10) 0.0314(4) Uani 1 1 d . . .
N36 N 0.11359(16) 0.38481(8) 0.07150(10) 0.0370(4) Uani 1 1 d . . .
H36 H 0.099(2) 0.3482(10) 0.0676(12) 0.042(6) Uiso 1 1 d . . .
O36 O 0.27542(14) 0.45421(6) 0.08116(8) 0.0439(4) Uani 1 1 d . . .
C37 C 0.0039(2) 0.42475(12) 0.07743(19) 0.0562(6) Uani 1 1 d . . .
H37A H -0.045(3) 0.4104(15) 0.115(2) 0.102(11) Uiso 1 1 d . . .
H37B H -0.065(4) 0.4218(15) 0.030(2) 0.110(12) Uiso 1 1 d . . .
H37C H 0.031(3) 0.4652(16) 0.0695(18) 0.100(11) Uiso 1 1 d . . .
C38 C 0.2190(2) 0.15373(8) 0.22711(11) 0.0322(4) Uani 1 1 d . . .
H38A H 0.1567(19) 0.1461(8) 0.2626(11) 0.028(5) Uiso 1 1 d . . .
H38B H 0.302(2) 0.1625(8) 0.2547(12) 0.035(5) Uiso 1 1 d . . .
C39 C 0.23468(17) 0.09878(8) 0.18197(11) 0.0322(4) Uani 1 1 d . . .
N39 N 0.20792(16) 0.10026(8) 0.10853(10) 0.0351(4) Uani 1 1 d . . .
H39 H 0.183(2) 0.1308(10) 0.0889(13) 0.038(6) Uiso 1 1 d . . .
O39 O 0.27305(13) 0.05180(6) 0.21691(8) 0.0392(3) Uani 1 1 d . . .
C40 C 0.2126(3) 0.04917(11) 0.05983(15) 0.0478(5) Uani 1 1 d . . .
H40A H 0.295(3) 0.0449(12) 0.0435(16) 0.074(9) Uiso 1 1 d . . .
H40B H 0.160(3) 0.0550(13) 0.0179(19) 0.083(10) Uiso 1 1 d . . .
H40C H 0.195(3) 0.0161(13) 0.0821(16) 0.070(9) Uiso 1 1 d . . .
Cl41 Cl 0.03405(5) 0.11701(2) 0.38430(3) 0.04775(16) Uani 1 1 d . . .
O45 O 0.22757(15) 0.55129(7) 0.14564(8) 0.0391(3) Uani 1 1 d . . .
H45A H 0.291(3) 0.5708(13) 0.1345(16) 0.043(8) Uiso 0.79 1 d P . .
H45B H 0.238(3) 0.5163(14) 0.1252(16) 0.031(7) Uiso 0.70 1 d P . .
H45C H 0.231(3) 0.5520(13) 0.2122(18) 0.010(7) Uiso 0.51 1 d P . .
Cl51 Cl 0.4248(4) 0.02136(19) -0.1180(2) 0.0815(6) Uani 0.80 1 d P . .
Cl52 Cl 0.34552(9) -0.04899(4) -0.25223(5) 0.0706(2) Uani 0.80 1 d P . .
C51 C 0.4209(11) 0.0140(4) -0.2268(6) 0.049(3) Uiso 0.40 1 d P A 1
H51A H 0.3715 0.0474 -0.2527 0.059 Uiso 0.40 1 calc PR A 1
H51B H 0.5126 0.0141 -0.2407 0.059 Uiso 0.40 1 calc PR A 1
C51A C 0.4388(8) 0.0125(4) -0.2054(5) 0.050(3) Uiso 0.40 1 d P A 2
H51C H 0.5342 0.0069 -0.2106 0.060 Uiso 0.40 1 calc PR A 2
H51D H 0.4095 0.0491 -0.2326 0.060 Uiso 0.40 1 calc PR A 2
C53 C 0.4162(13) -0.0293(6) -0.1744(7) 0.057(3) Uiso 0.20 1 d P A 3
H53A H 0.4960 -0.0547 -0.1707 0.068 Uiso 0.20 1 calc PR A 3
H53B H 0.3385 -0.0550 -0.1706 0.068 Uiso 0.20 1 calc PR A 3
Cl53 Cl 0.3963(4) 0.0037(2) -0.2640(3) 0.0840(13) Uani 0.20 1 d P A 3
Cl54 Cl 0.433(2) 0.0194(10) -0.0956(10) 0.116(6) Uani 0.20 1 d P A 3

loop_
_atom_site_aniso_label
_atom_site_aniso_U_11
_atom_site_aniso_U_22
_atom_site_aniso_U_33
_atom_site_aniso_U_23
_atom_site_aniso_U_13
_atom_site_aniso_U_12
C1 0.0252(9) 0.0329(10) 0.0317(10) 0.0009(8) 0.0073(7) -0.0024(7)
C2 0.0360(10) 0.0366(11) 0.0282(10) 0.0026(8) 0.0088(8) 0.0005(8)
C3 0.0367(10) 0.0326(10) 0.0213(9) 0.0018(7) 0.0023(7) 0.0006(8)
C4 0.0435(11) 0.0381(11) 0.0313(10) -0.0025(8) 0.0055(8) 0.0052(9)
C5 0.0536(12) 0.0306(11) 0.0366(11) -0.0061(9) 0.0021(9) -0.0007(9)
C6 0.0406(11) 0.0346(11) 0.0324(10) -0.0021(8) -0.0008(8) -0.0078(9)
C7 0.0357(10) 0.0357(10) 0.0225(9) 0.0029(8) -0.0008(7) -0.0031(8)
C8 0.0312(10) 0.0390(11) 0.0313(10) 0.0039(9) -0.0019(8) -0.0056(8)
C9 0.0239(8) 0.0333(10) 0.0358(10) 0.0046(8) 0.0038(7) -0.0043(7)
C10 0.0277(9) 0.0389(11) 0.0472(12) 0.0112(10) 0.0019(9) 0.0013(8)
C11 0.0301(10) 0.0334(11) 0.0576(14) 0.0042(10) 0.0076(9) 0.0046(8)
C12 0.0289(9) 0.0329(11) 0.0464(12) -0.0041(9) 0.0094(8) -0.0002(8)
C13 0.0243(9) 0.0284(10) 0.0371(10) -0.0003(8) 0.0062(7) -0.0039(7)
C14 0.0336(10) 0.0309(10) 0.0312(10) -0.0038(8) 0.0101(8) -0.0047(8)
C15 0.0351(10) 0.0329(10) 0.0230(9) -0.0024(7) 0.0041(7) -0.0024(7)
C16 0.0434(11) 0.0337(11) 0.0282(10) 0.0024(8) 0.0038(8) -0.0042(9)
C17 0.0525(12) 0.0342(11) 0.0308(11) 0.0049(8) 0.0012(9) 0.0072(9)
C18 0.0387(11) 0.0444(12) 0.0269(10) 0.0022(8) 0.0027(8) 0.0078(9)
C19 0.0343(10) 0.0414(11) 0.0189(8) -0.0035(8) 0.0017(7) 0.0003(8)
C20 0.0308(10) 0.0460(12) 0.0296(10) -0.0047(9) 0.0013(8) -0.0025(9)
C21 0.0235(8) 0.0374(11) 0.0319(10) -0.0034(8) 0.0055(7) -0.0034(7)
C22 0.0299(9) 0.0392(11) 0.0401(11) -0.0097(9) 0.0065(8) -0.0034(8)
C23 0.0322(10) 0.0308(11) 0.0491(12) 0.0001(9) 0.0053(9) -0.0032(8)
C24 0.0294(9) 0.0387(11) 0.0363(11) 0.0051(9) 0.0059(8) -0.0022(8)
C25 0.0231(8) 0.0311(10) 0.0320(10) 0.0012(8) 0.0062(7) -0.0019(7)
O25 0.0281(6) 0.0305(7) 0.0354(7) 0.0018(5) 0.0070(5) -0.0008(5)
C26 0.0345(9) 0.0288(10) 0.0215(9) -0.0004(7) 0.0016(7) -0.0001(7)
O26 0.0398(7) 0.0278(7) 0.0329(7) -0.0014(5) 0.0096(5) -0.0018(5)
C27 0.0234(8) 0.0250(9) 0.0355(10) 0.0012(7) 0.0044(7) -0.0017(7)
O27 0.0271(6) 0.0246(6) 0.0331(7) -0.0001(5) 0.0028(5) 0.0002(5)
C28 0.0374(10) 0.0272(10) 0.0216(9) 0.0018(7) 0.0017(7) -0.0016(7)
O28 0.0336(6) 0.0279(7) 0.0272(6) -0.0009(5) 0.0030(5) 0.0002(5)
C29 0.0297(10) 0.0376(12) 0.0583(15) 0.0004(10) 0.0038(10) 0.0026(8)
C30 0.0280(9) 0.0423(11) 0.0393(12) 0.0040(9) 0.0099(8) 0.0034(8)
N30 0.0388(9) 0.0396(10) 0.0358(10) 0.0022(8) 0.0041(7) 0.0023(7)
O30 0.0622(10) 0.0576(10) 0.0354(8) 0.0044(7) 0.0107(7) 0.0223(8)
C31 0.0616(15) 0.0418(13) 0.0474(14) 0.0032(11) 0.0050(12) 0.0086(11)
C32 0.0358(11) 0.0324(11) 0.0411(12) -0.0065(9) 0.0099(9) -0.0001(8)
C33 0.0346(9) 0.0281(10) 0.0338(10) 0.0000(8) 0.0038(8) 0.0020(7)
N33 0.0387(9) 0.0349(9) 0.0324(9) -0.0027(7) 0.0071(7) -0.0058(7)
O33 0.0677(10) 0.0445(9) 0.0415(8) -0.0067(7) 0.0193(7) -0.0202(7)
C34 0.0552(13) 0.0427(13) 0.0392(12) -0.0060(10) 0.0016(11) -0.0087(11)
C35 0.0324(10) 0.0292(10) 0.0340(11) -0.0007(8) 0.0066(8) -0.0043(7)
C36 0.0392(10) 0.0297(10) 0.0258(9) -0.0010(7) 0.0057(8) -0.0022(8)
N36 0.0352(9) 0.0279(9) 0.0479(10) -0.0017(7) 0.0053(7) 0.0002(7)
O36 0.0485(8) 0.0301(8) 0.0552(9) -0.0067(6) 0.0147(7) -0.0038(6)
C37 0.0411(13) 0.0438(14) 0.086(2) 0.0019(13) 0.0165(13) 0.0081(10)
C38 0.0341(10) 0.0320(11) 0.0304(10) 0.0022(8) 0.0039(9) 0.0002(8)
C39 0.0264(9) 0.0324(10) 0.0389(11) 0.0001(8) 0.0085(8) -0.0015(7)
N39 0.0379(9) 0.0316(9) 0.0365(10) -0.0007(8) 0.0069(7) 0.0008(7)
O39 0.0442(8) 0.0327(7) 0.0415(8) 0.0028(6) 0.0090(6) 0.0047(6)
C40 0.0619(16) 0.0416(14) 0.0408(14) -0.0074(11) 0.0097(12) 0.0010(11)
Cl41 0.0548(3) 0.0513(3) 0.0384(3) 0.0039(2) 0.0108(2) 0.0176(2)
O45 0.0409(8) 0.0302(8) 0.0457(9) -0.0031(7) 0.0041(7) -0.0014(6)
Cl51 0.0879(10) 0.0754(10) 0.0788(19) -0.0184(11) 0.0006(10) 0.0271(7)
Cl52 0.0752(5) 0.0503(5) 0.0855(6) -0.0013(4) 0.0063(5) -0.0038(4)
Cl53 0.079(3) 0.097(3) 0.073(3) 0.034(3) -0.002(2) -0.004(2)
Cl54 0.143(9) 0.111(7) 0.095(11) -0.032(7) 0.019(7) 0.048(6)

loop_
_atom_type_symbol
_atom_type_description
_atom_type_scat_dispersion_real
_atom_type_scat_dispersion_imag
_atom_type_scat_source
C C 0.0033 0.0016 'International Tables Vol C Tables 4.2.6.8 and 6.1.1.4'
H H 0.0000 0.0000 'International Tables Vol C Tables 4.2.6.8 and 6.1.1.4'
N N 0.0061 0.0033 'International Tables Vol C Tables 4.2.6.8 and 6.1.1.4'
O O 0.0106 0.0060 'International Tables Vol C Tables 4.2.6.8 and 6.1.1.4'
Cl Cl 0.1484 0.1585 'International Tables Vol C Tables 4.2.6.8 and 6.1.1.4'

loop_
_geom_angle_atom_site_label_1
_geom_angle_atom_site_label_2
_geom_angle_atom_site_label_3
_geom_angle
C24 C1 C25 118.47(17)
C24 C1 C2 120.89(17)
C25 C1 C2 120.64(16)
C1 C2 C3 116.58(15)
C1 C2 H2A 108.4(12)
C3 C2 H2A 106.9(12)
C1 C2 H2B 107.0(12)
C3 C2 H2B 108.7(12)
H2A C2 H2B 109.1(17)
C28 C3 C4 117.54(17)
C28 C3 C2 123.84(16)
C4 C3 C2 118.50(17)
C5 C4 C3 120.88(19)
C5 C4 H4 121.2(14)
C3 C4 H4 117.9(14)
C6 C5 C4 119.89(19)
C6 C5 H5 118.7(12)
C4 C5 H5 121.4(12)
C5 C6 C7 121.36(18)
C5 C6 H6 122.5(12)
C7 C6 H6 116.2(12)
C6 C7 C28 117.61(17)
C6 C7 C8 119.76(17)
C28 C7 C8 122.54(17)
C9 C8 C7 119.73(15)
C9 C8 H8A 107.9(12)
C7 C8 H8A 107.3(12)
C9 C8 H8B 106.3(12)
C7 C8 H8B 109.9(12)
H8A C8 H8B 104.8(17)
C10 C9 C27 117.32(18)
C10 C9 C8 119.59(17)
C27 C9 C8 122.92(17)
C11 C10 C9 121.22(19)
C11 C10 H10 117.6(13)
C9 C10 H10 121.2(13)
C10 C11 C12 120.07(19)
C10 C11 H11 119.8(13)
C12 C11 H11 120.1(13)
C11 C12 C13 120.91(19)
C11 C12 H12 121.8(11)
C13 C12 H12 117.3(11)
C27 C13 C12 117.69(17)
C27 C13 C14 122.24(16)
C12 C13 C14 119.88(17)
C15 C14 C13 116.89(15)
C15 C14 H14A 107.0(11)
C13 C14 H14A 107.3(11)
C15 C14 H14B 110.3(11)
C13 C14 H14B 108.3(12)
H14A C14 H14B 106.6(16)
C16 C15 C26 117.73(17)
C16 C15 C14 119.86(17)
C26 C15 C14 122.37(17)
C17 C16 C15 121.10(19)
C17 C16 H16 121.3(12)
C15 C16 H16 117.6(12)
C18 C17 C16 119.55(19)
C18 C17 H17 119.8(13)
C16 C17 H17 120.6(13)
C17 C18 C19 121.71(19)
C17 C18 H18 118.0(12)
C19 C18 H18 120.3(12)
C18 C19 C26 117.44(17)
C18 C19 C20 120.95(17)
C26 C19 C20 121.59(17)
C21 C20 C19 115.22(15)
C21 C20 H20A 107.8(12)
C19 C20 H20A 108.9(12)
C21 C20 H20B 111.0(11)
C19 C20 H20B 107.6(11)
H20A C20 H20B 105.9(16)
C22 C21 C25 117.78(17)
C22 C21 C20 119.71(17)
C25 C21 C20 122.51(17)
C23 C22 C21 121.37(19)
C23 C22 H22 121.0(12)
C21 C22 H22 117.6(12)
C22 C23 C24 119.68(19)
C22 C23 H23 120.1(13)
C24 C23 H23 120.1(13)
C1 C24 C23 120.78(19)
C1 C24 H24 119.0(11)
C23 C24 H24 120.2(11)
C21 C25 C1 121.60(17)
C21 C25 O25 120.77(16)
C1 C25 O25 117.63(16)
C25 O25 C29 111.65(14)
O26 C26 C19 117.79(15)
O26 C26 C15 120.08(16)
C19 C26 C15 122.09(17)
C26 O26 C32 114.58(14)
C13 C27 O27 118.85(15)
C13 C27 C9 122.79(16)
O27 C27 C9 118.30(15)
C27 O27 C35 115.71(13)
C3 C28 O28 119.57(15)
C3 C28 C7 122.70(17)
O28 C28 C7 117.66(16)
C28 O28 C38 114.46(13)
O25 C29 C30 109.76(16)
O25 C29 H29A 108.4(19)
C30 C29 H29A 106.0(19)
O25 C29 H29B 108.7(12)
C30 C29 H29B 111.2(12)
H29A C29 H29B 113(2)
O30 C30 N30 123.32(19)
O30 C30 C29 122.10(18)
N30 C30 C29 114.58(18)
C30 N30 C31 124.9(2)
C30 N30 H30 121.9(17)
C31 N30 H30 112.9(17)
N30 C31 H31A 109.3(19)
N30 C31 H31B 112.7(17)
H31A C31 H31B 108(2)
N30 C31 H31C 109.0(18)
H31A C31 H31C 107(3)
H31B C31 H31C 111(2)
O26 C32 C33 111.21(15)
O26 C32 H32A 110.4(12)
C33 C32 H32A 106.6(11)
O26 C32 H32B 111.3(11)
C33 C32 H32B 107.0(11)
H32A C32 H32B 110.1(16)
O33 C33 N33 123.10(18)
O33 C33 C32 122.49(17)
N33 C33 C32 114.39(17)
C33 N33 C34 121.30(18)
C33 N33 H33 121.2(16)
C34 N33 H33 117.5(16)
N33 C34 H34A 111.7(17)
N33 C34 H34B 109.2(17)
H34A C34 H34B 111(2)
N33 C34 H34C 113.6(17)
H34A C34 H34C 103(2)
H34B C34 H34C 107(2)
O27 C35 C36 109.77(14)
O27 C35 H35A 112.7(12)
C36 C35 H35A 106.9(12)
O27 C35 H35B 111.8(11)
C36 C35 H35B 105.4(11)
H35A C35 H35B 110.0(16)
O36 C36 N36 124.19(18)
O36 C36 C35 118.08(16)
N36 C36 C35 117.73(16)
C36 N36 C37 123.43(19)
C36 N36 H36 117.0(15)
C37 N36 H36 119.6(15)
N36 C37 H37A 108(2)
N36 C37 H37B 110(2)
H37A C37 H37B 101(3)
N36 C37 H37C 110.6(19)
H37A C37 H37C 128(3)
H37B C37 H37C 97(3)
O28 C38 C39 109.39(15)
O28 C38 H38A 111.0(11)
C39 C38 H38A 108.8(11)
O28 C38 H38B 111.4(12)
C39 C38 H38B 107.8(12)
H38A C38 H38B 108.3(17)
O39 C39 N39 121.68(18)
O39 C39 C38 118.86(16)
N39 C39 C38 119.46(17)
C39 N39 C40 124.0(2)
C39 N39 H39 118.2(16)
C40 N39 H39 117.6(16)
N39 C40 H40A 111.7(18)
N39 C40 H40B 109(2)
H40A C40 H40B 103(2)
N39 C40 H40C 113.1(18)
H40A C40 H40C 107(2)
H40B C40 H40C 112(3)
H45A O45 H45B 104(3)
H45A O45 H45C 108(2)
H45B O45 H45C 116(2)
C51A Cl51 C51 6.7(5)
Cl53 Cl52 C51 24.8(4)
Cl53 Cl52 C51A 36.5(3)
C51 Cl52 C51A 12.0(5)
Cl52 C51 Cl51 107.4(6)
Cl52 C51 H51A 110.2
Cl51 C51 H51A 110.2
Cl52 C51 H51B 110.2
Cl51 C51 H51B 110.2
H51A C51 H51B 108.5
Cl51 C51A Cl52 116.0(5)
Cl51 C51A H51C 108.3
Cl52 C51A H51C 108.3
Cl51 C51A H51D 108.3
Cl52 C51A H51D 108.3
H51C C51A H51D 107.4
Cl53 C53 Cl54 116.2(10)
Cl53 C53 H53A 108.2
Cl54 C53 H53A 108.2
Cl53 C53 H53B 108.2
Cl54 C53 H53B 108.2
H53A C53 H53B 107.4
Cl52 Cl53 C53 58.3(4)

loop_
_geom_bond_atom_site_label_1
_geom_bond_atom_site_label_2
_geom_bond_distance
C1 C24 1.386(3)
C1 C25 1.398(3)
C1 C2 1.511(3)
C2 C3 1.529(3)
C2 H2A 0.98(2)
C2 H2B 0.94(2)
C3 C28 1.391(3)
C3 C4 1.399(3)
C4 C5 1.391(3)
C4 H4 0.97(2)
C5 C6 1.379(3)
C5 H5 0.96(2)
C6 C7 1.389(3)
C6 H6 0.95(2)
C7 C28 1.400(3)
C7 C8 1.520(3)
C8 C9 1.509(3)
C8 H8A 0.97(2)
C8 H8B 0.96(2)
C9 C10 1.400(3)
C9 C27 1.403(3)
C10 C11 1.379(3)
C10 H10 0.95(2)
C11 C12 1.390(3)
C11 H11 0.97(2)
C12 C13 1.399(3)
C12 H12 0.96(2)
C13 C27 1.391(3)
C13 C14 1.521(3)
C14 C15 1.513(3)
C14 H14A 0.96(2)
C14 H14B 0.97(2)
C15 C16 1.396(3)
C15 C26 1.402(3)
C16 C17 1.384(3)
C16 H16 0.93(2)
C17 C18 1.382(3)
C17 H17 0.96(2)
C18 C19 1.394(3)
C18 H18 0.96(2)
C19 C26 1.397(3)
C19 C20 1.517(3)
C20 C21 1.517(3)
C20 H20A 0.96(2)
C20 H20B 0.96(2)
C21 C22 1.395(3)
C21 C25 1.397(3)
C22 C23 1.380(3)
C22 H22 0.97(2)
C23 C24 1.389(3)
C23 H23 0.96(2)
C24 H24 0.96(2)
C25 O25 1.400(2)
O25 C29 1.441(2)
C26 O26 1.395(2)
O26 C32 1.434(2)
C27 O27 1.395(2)
O27 C35 1.417(2)
C28 O28 1.399(2)
O28 C38 1.418(2)
C29 C30 1.514(3)
C29 H29A 0.89(3)
C29 H29B 1.04(2)
C30 O30 1.241(2)
C30 N30 1.333(3)
N30 C31 1.449(3)
N30 H30 0.85(3)
C31 H31A 1.06(4)
C31 H31B 1.00(3)
C31 H31C 0.90(3)
C32 C33 1.518(3)
C32 H32A 0.97(2)
C32 H32B 0.99(2)
C33 O33 1.219(2)
C33 N33 1.337(2)
N33 C34 1.453(3)
N33 H33 0.83(2)
C34 H34A 1.01(3)
C34 H34B 0.97(3)
C34 H34C 1.00(3)
C35 C36 1.498(3)
C35 H35A 0.98(2)
C35 H35B 1.03(2)
C36 O36 1.246(2)
C36 N36 1.318(2)
N36 C37 1.448(3)
N36 H36 0.85(2)
C37 H37A 0.94(4)
C37 H37B 1.03(4)
C37 H37C 0.97(4)
C38 C39 1.504(3)
C38 H38A 0.96(2)
C38 H38B 0.94(2)
C39 O39 1.273(2)
C39 N39 1.302(3)
N39 C40 1.453(3)
N39 H39 0.80(2)
C40 H40A 0.92(3)
C40 H40B 0.87(3)
C40 H40C 0.88(3)
O45 H45A 0.83(3)
O45 H45B 0.89(3)
O45 H45C 1.18(3)
Cl51 C51A 1.591(10)
Cl51 C51 1.938(12)
Cl52 Cl53 1.330(5)
Cl52 C51 1.660(10)
Cl52 C51A 1.830(8)
C51 H51A 0.9900
C51 H51B 0.9900
C51A H51C 0.9900
C51A H51D 0.9900
C53 Cl53 1.750(13)
C53 Cl54 1.78(2)
C53 H53A 0.9900
C53 H53B 0.9900

loop_
_geom_hbond_atom_site_label_D
_geom_hbond_atom_site_label_H
_geom_hbond_atom_site_label_A
_geom_hbond_distance_DH
_geom_hbond_distance_HA
_geom_hbond_distance_DA
_geom_hbond_angle_DHA
_geom_hbond_site_symmetry_A
N30 H30 Cl41 0.85(3) 2.34(3) 3.1816(19) 168(2) 4_565
N33 H33 O30 0.83(2) 2.13(3) 2.959(2) 173(2) 4_665
N36 H36 O27 0.85(2) 2.17(2) 2.600(2) 111.2(18) .
N39 H39 O28 0.80(2) 2.24(2) 2.623(2) 110.0(19) .
O45 H45A Cl41 0.83(3) 2.12(3) 2.9423(17) 174(3) 2
O45 H45B O36 0.89(3) 1.68(3) 2.561(2) 172(3) .
O45 H45C O39 1.18(3) 1.27(3) 2.446(2) 176(3) 2
Cl52 H53B Cl54 1.47 2.29 3.219(18) 116.1 .
